data_1513528
loop_
_publ_author_name
'Rana, Anup'
'Panda, Pradeepta K.'

_publ_section_title
;
 \b-Octamethoxyporphycenes.
;
_journal_issue 1
_journal_name_full 'Organic letters'
_journal_page_first 78
_journal_page_last 81
_journal_paper_doi 10.1021/ol403068j
_journal_volume 16
_journal_year 2014
_chemical_formula_sum 'C26 H28 N2 O4'
_chemical_formula_weight 432.50
_chemical_name_systematic
; 
 ? 
;
_space_group_IT_number 14
_symmetry_cell_setting monoclinic
_symmetry_space_group_name_Hall '-P 2yn'
_symmetry_space_group_name_H-M 'P 1 21/n 1'
_atom_sites_solution_hydrogens geom
_atom_sites_solution_primary direct
_atom_sites_solution_secondary difmap
_audit_creation_method SHELXL-97
_cell_angle_alpha 90.00
_cell_angle_beta 90.359(5)
_cell_angle_gamma 90.00
_cell_formula_units_Z 4
_cell_length_a 12.3046(7)
_cell_length_b 10.5352(6)
_cell_length_c 18.0332(14)
_cell_measurement_reflns_used 1264
_cell_measurement_temperature 293(2)
_cell_measurement_theta_max 28.8454
_cell_measurement_theta_min 2.7833
_cell_volume 2337.6(3)
_computing_cell_refinement 'Bruker FRAMBO'
_computing_data_collection 'Bruker FRAMBO'
_computing_data_reduction 'Bruker SAINT'
_computing_molecular_graphics 'Bruker SHELXTL'
_computing_publication_material 'Bruker SHELXTL'
_computing_structure_refinement 'SHELXL-97 (Sheldrick, 1997)'
_computing_structure_solution 'SHELXS-97 (Sheldrick, 1990)'
_diffrn_ambient_temperature 293(2)
_diffrn_measured_fraction_theta_full 0.866
_diffrn_measured_fraction_theta_max 0.866
_diffrn_measurement_device_type 'Xcalibur, Eos, Gemini'
_diffrn_measurement_method '\w scans'
_diffrn_radiation_monochromator graphite
_diffrn_radiation_source 'fine-focus sealed tube'
_diffrn_radiation_type MoK\a
_diffrn_radiation_wavelength 0.71073
_diffrn_reflns_av_R_equivalents 0.0462
_diffrn_reflns_av_sigmaI/netI 0.0924
_diffrn_reflns_limit_h_max 15
_diffrn_reflns_limit_h_min -15
_diffrn_reflns_limit_k_max 11
_diffrn_reflns_limit_k_min -14
_diffrn_reflns_limit_l_max 14
_diffrn_reflns_limit_l_min -23
_diffrn_reflns_number 10552
_diffrn_reflns_theta_full 28.91
_diffrn_reflns_theta_max 28.91
_diffrn_reflns_theta_min 2.79
_exptl_absorpt_coefficient_mu 0.083
_exptl_absorpt_correction_T_max 1.00000
_exptl_absorpt_correction_T_min 0.96703
_exptl_absorpt_correction_type multi-scan
_exptl_absorpt_process_details CrysAlisPro
_exptl_crystal_colour colorless
_exptl_crystal_density_diffrn 1.229
_exptl_crystal_density_method 'not measured'
_exptl_crystal_description block
_exptl_crystal_F_000 920
_exptl_crystal_size_max 0.22
_exptl_crystal_size_mid 0.17
_exptl_crystal_size_min 0.15
_refine_diff_density_max 0.109
_refine_diff_density_min -0.171
_refine_diff_density_rms 0.030
_refine_ls_extinction_method none
_refine_ls_goodness_of_fit_ref 0.963
_refine_ls_hydrogen_treatment mixed
_refine_ls_matrix_type full
_refine_ls_number_parameters 293
_refine_ls_number_reflns 5336
_refine_ls_number_restraints 0
_refine_ls_restrained_S_all 0.963
_refine_ls_R_factor_all 0.1878
_refine_ls_R_factor_gt 0.0648
_refine_ls_shift/su_max 0.008
_refine_ls_shift/su_mean 0.000
_refine_ls_structure_factor_coef Fsqd
_refine_ls_weighting_details 'calc w=1/[\s^2^(Fo^2^)+(0.0360P)^2^+0.0000P] where P=(Fo^2^+2Fc^2^)/3'
_refine_ls_weighting_scheme calc
_refine_ls_wR_factor_gt 0.1048
_refine_ls_wR_factor_ref 0.1498
_reflns_number_gt 2018
_reflns_number_total 5336
_reflns_threshold_expression >2sigma(I)
_cod_data_source_file ol403068j_si_004.cif
_cod_data_source_block pkp58
_cod_database_code 1513528

loop_
_symmetry_equiv_pos_as_xyz
'x, y, z'
'-x+1/2, y+1/2, -z+1/2'
'-x, -y, -z'
'x-1/2, -y-1/2, z-1/2'

loop_
_atom_site_label
_atom_site_type_symbol
_atom_site_fract_x
_atom_site_fract_y
_atom_site_fract_z
_atom_site_U_iso_or_equiv
_atom_site_adp_type
_atom_site_occupancy
_atom_site_symmetry_multiplicity
_atom_site_calc_flag
_atom_site_refinement_flags
O1 O 1.14045(17) 0.84256(19) 0.06855(13) 0.0951(7) Uani 1 1 d .
O3 O 0.72875(13) 0.51459(19) 0.05488(12) 0.0792(6) Uani 1 1 d .
O4 O 0.53158(15) 0.52382(18) 0.14791(11) 0.0819(6) Uani 1 1 d .
N2 N 0.75989(18) 0.6906(2) 0.22037(13) 0.0647(6) Uani 1 1 d .
C5 C 0.8014(2) 0.6427(2) 0.15600(16) 0.0591(7) Uani 1 1 d .
N1 N 0.98137(17) 0.5715(2) 0.11086(13) 0.0683(7) Uani 1 1 d .
O2 O 0.92370(17) 0.8970(2) 0.13496(13) 0.0932(7) Uani 1 1 d .
C6 C 0.7199(2) 0.5752(2) 0.12191(17) 0.0596(7) Uani 1 1 d .
C13 C 1.0604(2) 0.3671(3) 0.15107(18) 0.0639(8) Uani 1 1 d .
C8 C 0.6544(2) 0.6517(3) 0.22803(18) 0.0710(8) Uani 1 1 d .
H4 H 0.6090 0.6705 0.2676 0.085 Uiso 1 1 calc R
C3 C 0.9648(2) 0.7786(3) 0.11856(16) 0.0688(8) Uani 1 1 d .
C2 C 1.0671(2) 0.7510(3) 0.08893(17) 0.0721(9) Uani 1 1 d .
C7 C 0.6276(2) 0.5802(3) 0.16717(18) 0.0652(8) Uani 1 1 d .
C20 C 0.8866(2) 0.6467(3) 0.32378(16) 0.0628(7) Uani 1 1 d .
C1 C 1.0759(2) 0.6229(3) 0.08495(17) 0.0755(9) Uani 1 1 d .
H9 H 1.1356 0.5780 0.0677 0.091 Uiso 1 1 calc R
C4 C 0.9119(2) 0.6670(3) 0.13088(15) 0.0613(7) Uani 1 1 d .
C19 C 0.8241(2) 0.7445(3) 0.28046(16) 0.0753(9) Uani 1 1 d .
H11A H 0.7761 0.7896 0.3139 0.090 Uiso 1 1 calc R
H11B H 0.8747 0.8057 0.2601 0.090 Uiso 1 1 calc R
C21 C 0.8557(2) 0.5217(3) 0.32470(17) 0.0774(9) Uani 1 1 d .
H12 H 0.7954 0.4961 0.2971 0.093 Uiso 1 1 calc R
C25 C 0.9741(2) 0.6838(3) 0.36547(19) 0.0911(10) Uani 1 1 d .
H13 H 0.9953 0.7685 0.3661 0.109 Uiso 1 1 calc R
C12 C 0.9636(2) 0.4358(2) 0.12004(18) 0.0765(9) Uani 1 1 d .
H14A H 0.9448 0.3992 0.0723 0.092 Uiso 1 1 calc R
H14B H 0.9024 0.4230 0.1528 0.092 Uiso 1 1 calc R
C18 C 1.1126(2) 0.4101(3) 0.21321(19) 0.0780(9) Uani 1 1 d .
H15 H 1.0878 0.4832 0.2366 0.094 Uiso 1 1 calc R
C17 C 1.2013(3) 0.3472(4) 0.2418(2) 0.1019(12) Uani 1 1 d .
H16 H 1.2362 0.3778 0.2840 0.122 Uiso 1 1 calc R
C14 C 1.0976(3) 0.2593(3) 0.1177(2) 0.0939(11) Uani 1 1 d .
H17 H 1.0634 0.2288 0.0751 0.113 Uiso 1 1 calc R
C22 C 0.9122(3) 0.4342(3) 0.36560(19) 0.0950(11) Uani 1 1 d .
H18 H 0.8906 0.3495 0.3653 0.114 Uiso 1 1 calc R
C15 C 1.1853(4) 0.1960(4) 0.1469(3) 0.1293(17) Uani 1 1 d .
H19 H 1.2090 0.1217 0.1243 0.155 Uiso 1 1 calc R
C10 C 0.8873(3) 0.9650(3) 0.0755(2) 0.1291(14) Uani 1 1 d .
H20A H 0.9460 0.9782 0.0415 0.194 Uiso 1 1 calc R
H20B H 0.8603 1.0456 0.0920 0.194 Uiso 1 1 calc R
H20C H 0.8300 0.9191 0.0511 0.194 Uiso 1 1 calc R
C26 C 0.4469(2) 0.5445(3) 0.19994(19) 0.1029(12) Uani 1 1 d .
H21A H 0.4695 0.5143 0.2478 0.154 Uiso 1 1 calc R
H21B H 0.3829 0.4995 0.1843 0.154 Uiso 1 1 calc R
H21C H 0.4312 0.6336 0.2028 0.154 Uiso 1 1 calc R
C11 C 0.6660(3) 0.5690(4) -0.00256(19) 0.1242(15) Uani 1 1 d .
H22A H 0.5913 0.5733 0.0124 0.186 Uiso 1 1 calc R
H22B H 0.6717 0.5177 -0.0464 0.186 Uiso 1 1 calc R
H22C H 0.6922 0.6530 -0.0128 0.186 Uiso 1 1 calc R
C23 C 0.9997(3) 0.4707(4) 0.4066(2) 0.1012(12) Uani 1 1 d .
H23 H 1.0380 0.4112 0.4345 0.121 Uiso 1 1 calc R
C16 C 1.2380(3) 0.2391(5) 0.2079(3) 0.1253(19) Uani 1 1 d .
H24 H 1.2983 0.1961 0.2266 0.150 Uiso 1 1 calc R
C9 C 1.2373(2) 0.7949(3) 0.0364(2) 0.1105(13) Uani 1 1 d .
H25A H 1.2774 0.7475 0.0729 0.166 Uiso 1 1 calc R
H25B H 1.2808 0.8644 0.0192 0.166 Uiso 1 1 calc R
H25C H 1.2192 0.7405 -0.0045 0.166 Uiso 1 1 calc R
C24 C 1.0312(3) 0.5947(5) 0.4068(2) 0.1136(14) Uani 1 1 d .
H26 H 1.0913 0.6198 0.4347 0.136 Uiso 1 1 calc R

loop_
_atom_site_aniso_label
_atom_site_aniso_U_11
_atom_site_aniso_U_22
_atom_site_aniso_U_33
_atom_site_aniso_U_23
_atom_site_aniso_U_13
_atom_site_aniso_U_12
O1 0.0872(14) 0.0786(15) 0.119(2) 0.0195(14) 0.0007(14) -0.0210(12)
O3 0.0748(13) 0.0897(15) 0.0729(15) -0.0215(13) -0.0069(11) 0.0093(11)
O4 0.0606(12) 0.0873(15) 0.0979(17) -0.0048(13) 0.0063(11) -0.0004(11)
N2 0.0730(16) 0.0588(15) 0.0624(17) -0.0049(13) 0.0004(13) 0.0058(13)
C5 0.0629(17) 0.0529(17) 0.062(2) 0.0028(16) -0.0008(15) 0.0064(14)
N1 0.0612(14) 0.0527(15) 0.091(2) 0.0042(14) 0.0026(13) -0.0009(12)
O2 0.1230(17) 0.0593(14) 0.0972(18) 0.0009(14) -0.0006(14) 0.0064(12)
C6 0.0619(17) 0.0551(17) 0.062(2) -0.0035(16) -0.0027(15) 0.0070(14)
C13 0.0568(17) 0.0507(18) 0.084(2) 0.0012(18) 0.0126(16) -0.0037(15)
C8 0.0678(19) 0.069(2) 0.076(2) 0.0044(19) 0.0138(16) 0.0113(16)
C3 0.079(2) 0.0529(19) 0.075(2) 0.0023(17) -0.0005(17) 0.0026(16)
C2 0.071(2) 0.064(2) 0.081(2) 0.0146(18) -0.0039(17) -0.0128(17)
C7 0.0593(18) 0.0571(18) 0.079(2) 0.0037(18) 0.0002(16) 0.0084(15)
C20 0.0701(18) 0.063(2) 0.0556(19) -0.0036(17) 0.0028(14) -0.0011(16)
C1 0.0590(18) 0.074(2) 0.093(3) 0.009(2) 0.0082(16) -0.0016(16)
C4 0.0657(18) 0.0514(18) 0.067(2) -0.0007(16) -0.0035(15) 0.0077(15)
C19 0.095(2) 0.065(2) 0.066(2) -0.0111(18) -0.0004(17) -0.0022(17)
C21 0.099(2) 0.061(2) 0.072(2) -0.0031(19) -0.0150(18) 0.0034(18)
C25 0.090(2) 0.093(3) 0.090(3) 0.008(2) -0.012(2) -0.027(2)
C12 0.0691(19) 0.0538(19) 0.106(3) -0.0027(19) -0.0014(17) -0.0018(15)
C18 0.0668(19) 0.068(2) 0.099(3) 0.004(2) 0.0036(18) -0.0019(17)
C17 0.078(2) 0.109(3) 0.119(3) 0.038(3) -0.004(2) -0.015(2)
C14 0.099(3) 0.074(2) 0.108(3) -0.009(2) 0.016(2) 0.018(2)
C22 0.127(3) 0.072(2) 0.086(3) -0.005(2) -0.015(2) 0.013(2)
C15 0.116(3) 0.093(3) 0.180(5) 0.014(3) 0.038(3) 0.050(3)
C10 0.176(4) 0.103(3) 0.109(3) 0.034(3) 0.033(3) 0.054(3)
C26 0.073(2) 0.121(3) 0.115(3) 0.000(3) 0.023(2) 0.0039(19)
C11 0.110(3) 0.188(4) 0.074(3) -0.012(3) -0.018(2) 0.031(3)
C23 0.095(3) 0.114(3) 0.095(3) 0.016(3) -0.010(2) 0.020(2)
C16 0.073(3) 0.124(4) 0.179(6) 0.072(4) 0.013(3) 0.020(3)
C9 0.069(2) 0.118(3) 0.144(4) 0.021(3) 0.004(2) -0.023(2)
C24 0.084(2) 0.145(4) 0.111(3) 0.026(3) -0.026(2) -0.027(3)

loop_
_atom_type_symbol
_atom_type_description
_atom_type_scat_dispersion_real
_atom_type_scat_dispersion_imag
_atom_type_scat_source
C C 0.0033 0.0016 'International Tables Vol C Tables 4.2.6.8 and 6.1.1.4'
H H 0.0000 0.0000 'International Tables Vol C Tables 4.2.6.8 and 6.1.1.4'
N N 0.0061 0.0033 'International Tables Vol C Tables 4.2.6.8 and 6.1.1.4'
O O 0.0106 0.0060 'International Tables Vol C Tables 4.2.6.8 and 6.1.1.4'

loop_
_geom_angle_atom_site_label_1
_geom_angle_atom_site_label_2
_geom_angle_atom_site_label_3
_geom_angle
C2 O1 C9 114.6(2)
C6 O3 C11 114.3(2)
C7 O4 C26 113.7(2)
C5 N2 C8 109.5(2)
C5 N2 C19 125.0(2)
C8 N2 C19 123.6(3)
N2 C5 C6 107.2(2)
N2 C5 C4 123.6(3)
C6 C5 C4 129.2(3)
C1 N1 C4 109.4(2)
C1 N1 C12 123.8(2)
C4 N1 C12 126.6(2)
C10 O2 C3 115.2(3)
C5 C6 O3 125.1(3)
C5 C6 C7 108.2(3)
O3 C6 C7 126.7(3)
C14 C13 C18 118.7(3)
C14 C13 C12 120.3(3)
C18 C13 C12 121.0(3)
N2 C8 C7 107.9(3)
N2 C8 H4 126.0
C7 C8 H4 126.0
C4 C3 O2 124.7(3)
C4 C3 C2 108.3(3)
O2 C3 C2 127.0(3)
C1 C2 O1 129.2(3)
C1 C2 C3 107.4(3)
O1 C2 C3 123.4(3)
O4 C7 C8 130.3(3)
O4 C7 C6 122.6(3)
C8 C7 C6 107.1(3)
C25 C20 C21 119.0(3)
C25 C20 C19 119.3(3)
C21 C20 C19 121.6(3)
C2 C1 N1 107.9(3)
C2 C1 H9 126.0
N1 C1 H9 126.0
C3 C4 N1 106.9(2)
C3 C4 C5 130.5(3)
N1 C4 C5 122.5(2)
N2 C19 C20 113.2(2)
N2 C19 H11A 108.9
C20 C19 H11A 108.9
N2 C19 H11B 108.9
C20 C19 H11B 108.9
H11A C19 H11B 107.8
C22 C21 C20 120.9(3)
C22 C21 H12 119.5
C20 C21 H12 119.5
C20 C25 C24 119.8(3)
C20 C25 H13 120.1
C24 C25 H13 120.1
N1 C12 C13 113.4(2)
N1 C12 H14A 108.9
C13 C12 H14A 108.9
N1 C12 H14B 108.9
C13 C12 H14B 108.9
H14A C12 H14B 107.7
C13 C18 C17 121.1(3)
C13 C18 H15 119.5
C17 C18 H15 119.5
C16 C17 C18 119.8(4)
C16 C17 H16 120.1
C18 C17 H16 120.1
C13 C14 C15 120.0(4)
C13 C14 H17 120.0
C15 C14 H17 120.0
C23 C22 C21 120.1(3)
C23 C22 H18 120.0
C21 C22 H18 120.0
C16 C15 C14 121.4(4)
C16 C15 H19 119.3
C14 C15 H19 119.3
O2 C10 H20A 109.5
O2 C10 H20B 109.5
H20A C10 H20B 109.5
O2 C10 H20C 109.5
H20A C10 H20C 109.5
H20B C10 H20C 109.5
O4 C26 H21A 109.5
O4 C26 H21B 109.5
H21A C26 H21B 109.5
O4 C26 H21C 109.5
H21A C26 H21C 109.5
H21B C26 H21C 109.5
O3 C11 H22A 109.5
O3 C11 H22B 109.5
H22A C11 H22B 109.5
O3 C11 H22C 109.5
H22A C11 H22C 109.5
H22B C11 H22C 109.5
C22 C23 C24 119.8(3)
C22 C23 H23 120.1
C24 C23 H23 120.1
C15 C16 C17 119.0(4)
C15 C16 H24 120.5
C17 C16 H24 120.5
O1 C9 H25A 109.5
O1 C9 H25B 109.5
H25A C9 H25B 109.5
O1 C9 H25C 109.5
H25A C9 H25C 109.5
H25B C9 H25C 109.5
C23 C24 C25 120.3(3)
C23 C24 H26 119.8
C25 C24 H26 119.8

loop_
_geom_bond_atom_site_label_1
_geom_bond_atom_site_label_2
_geom_bond_distance
O1 C2 1.373(3)
O1 C9 1.420(3)
O3 C6 1.372(3)
O3 C11 1.410(3)
O4 C7 1.365(3)
O4 C26 1.423(3)
N2 C5 1.368(3)
N2 C8 1.368(3)
N2 C19 1.453(3)
C5 C6 1.371(3)
C5 C4 1.458(3)
N1 C1 1.368(3)
N1 C4 1.370(3)
N1 C12 1.456(3)
O2 C10 1.363(3)
O2 C3 1.378(3)
C6 C7 1.404(4)
C13 C14 1.365(4)
C13 C18 1.366(4)
C13 C12 1.499(3)
C8 C7 1.370(4)
C8 H4 0.9300
C3 C4 1.363(3)
C3 C2 1.401(4)
C2 C1 1.356(4)
C20 C25 1.367(3)
C20 C21 1.371(4)
C20 C19 1.502(3)
C1 H9 0.9300
C19 H11A 0.9700
C19 H11B 0.9700
C21 C22 1.368(4)
C21 H12 0.9300
C25 C24 1.386(4)
C25 H13 0.9300
C12 H14A 0.9700
C12 H14B 0.9700
C18 C17 1.374(4)
C18 H15 0.9300
C17 C16 1.370(5)
C17 H16 0.9300
C14 C15 1.372(4)
C14 H17 0.9300
C22 C23 1.358(4)
C22 H18 0.9300
C15 C16 1.352(5)
C15 H19 0.9300
C10 H20A 0.9600
C10 H20B 0.9600
C10 H20C 0.9600
C26 H21A 0.9600
C26 H21B 0.9600
C26 H21C 0.9600
C11 H22A 0.9600
C11 H22B 0.9600
C11 H22C 0.9600
C23 C24 1.363(4)
C23 H23 0.9300
C16 H24 0.9300
C9 H25A 0.9600
C9 H25B 0.9600
C9 H25C 0.9600
C24 H26 0.9300
